data_7127715
loop_
_publ_author_name
'Kouno, Masahiro'
'Kuwamura, Naoto'
'Konno, Takumi'

_publ_section_title
;
 Interconversion between square-planar palladium(ii) and octahedral
 palladium(iv) centres in a sulfur-bridged trinuclear structure.
;
_journal_issue 11
_journal_name_full 'Chemical communications (Cambridge, England)'
_journal_page_first 1336
_journal_page_last 1339
_journal_paper_doi 10.1039/d0cc07490j
_journal_volume 57
_journal_year 2021
_chemical_formula_moiety 'C18 H48 N6 O4 Pd Rh2 S6, 2(N O3), 4(O)'
_chemical_formula_sum 'C18 H48 N8 O14 Pd Rh2 S6'
_chemical_formula_weight 1105.22
_space_group_crystal_system monoclinic
_space_group_IT_number 14
_space_group_name_Hall '-P 2ybc'
_space_group_name_H-M_alt 'P 1 21/c 1'
_atom_sites_solution_hydrogens geom
_audit_creation_method SHELXL-2013
_audit_update_record
;
2020-11-13 deposited with the CCDC.	2020-12-26 downloaded from the CCDC.
;
_cell_angle_alpha 90
_cell_angle_beta 104.27(3)
_cell_angle_gamma 90
_cell_formula_units_Z 2
_cell_length_a 9.0560(18)
_cell_length_b 12.029(2)
_cell_length_c 17.767(4)
_cell_measurement_reflns_used 44048
_cell_measurement_temperature 100(2)
_cell_measurement_theta_max 25.00
_cell_measurement_theta_min 0.32
_cell_volume 1875.7(7)
_computing_cell_refinement 'HKL3000sm (Otwinowski & Minor, 1997)'
_computing_data_collection 'PAL BL2D-SMDC Program (Shin et. al, 2016)'
_computing_data_reduction 'HKL3000sm (Otwinowski & Minor, 1997)'
_computing_molecular_graphics 'Yadokari-XG 2009 (Wakita Nemoto et al., 2009)'
_computing_publication_material 'Yadokari-XG 2009 (Wakita,Nemoto et al., 2009)'
_computing_structure_refinement 'SHELXL-2013 (Sheldrick, 2013)'
_computing_structure_solution 'SHELXS-2013 (Sheldrick, 2013)'
_diffrn_ambient_temperature 100(2)
_diffrn_measured_fraction_theta_full 0.966
_diffrn_measured_fraction_theta_max 0.939
_diffrn_measurement.details ' 2.00 degrees, 0.30 sec, detector distance 66.00 mm'

_diffrn_measurement_device_type 'Rayonix MX225HS CCD area detector'
_diffrn_measurement_method 'omega scan'
_diffrn_radiation_type synchrotron
_diffrn_radiation_wavelength 0.63000
_diffrn_reflns_av_R_equivalents 0.0395
_diffrn_reflns_av_unetI/netI 0.0316
_diffrn_reflns_Laue_measured_fraction_full 0.966
_diffrn_reflns_Laue_measured_fraction_max 0.939
_diffrn_reflns_limit_h_max 14
_diffrn_reflns_limit_h_min -14
_diffrn_reflns_limit_k_max 18
_diffrn_reflns_limit_k_min -18
_diffrn_reflns_limit_l_max 28
_diffrn_reflns_limit_l_min -28
_diffrn_reflns_number 26487
_diffrn_reflns_point_group_measured_fraction_full 0.966
_diffrn_reflns_point_group_measured_fraction_max 0.939
_diffrn_reflns_theta_full 22.210
_diffrn_reflns_theta_max 29.834
_diffrn_reflns_theta_min 2.097
_diffrn_source 'PLSII 2D bending magnet'
_exptl_absorpt_coefficient_mu 1.242
_exptl_absorpt_correction_T_max 1.000
_exptl_absorpt_correction_T_min 0.909
_exptl_absorpt_correction_type empirical
_exptl_absorpt_process_details 'HKL3000sm Scalepack(Otwinowski et.al,2003)'
_exptl_crystal_colour yellow
_exptl_crystal_density_diffrn 1.957
_exptl_crystal_density_meas ?
_exptl_crystal_description block
_exptl_crystal_F_000 1112
_exptl_crystal_size_max 0.040
_exptl_crystal_size_mid 0.030
_exptl_crystal_size_min 0.010
_refine_diff_density_max 1.459
_refine_diff_density_min -2.116
_refine_diff_density_rms 0.186
_refine_ls_extinction_method none
_refine_ls_goodness_of_fit_ref 1.126
_refine_ls_hydrogen_treatment constr
_refine_ls_matrix_type full
_refine_ls_number_parameters 223
_refine_ls_number_reflns 7267
_refine_ls_number_restraints 0
_refine_ls_restrained_S_all 1.126
_refine_ls_R_factor_all 0.0412
_refine_ls_R_factor_gt 0.0391
_refine_ls_shift/su_max 0.000
_refine_ls_shift/su_mean 0.000
_refine_ls_structure_factor_coef Fsqd
_refine_ls_weighting_details 'w=1/[\s^2^(Fo^2^)+(0.0758P)^2^+0.6332P] where P=(Fo^2^+2Fc^2^)/3'
_refine_ls_weighting_scheme calc
_refine_ls_wR_factor_gt 0.1110
_refine_ls_wR_factor_ref 0.1126
_reflns_Friedel_coverage 0.000
_reflns_number_gt 6687
_reflns_number_total 7267
_reflns_threshold_expression 'I > 2\s(I)'
_cod_data_source_file d0cc07490j2.cif
_cod_data_source_block 3
_cod_depositor_comments
;
The following automatic conversions were performed:

data item '_exptl_crystal_density_meas' value 'not measured' was
changed to '?' -- the value is perceived as not measured.

Automatic conversion script
Id: cif_fix_values 7556 2019-12-06 15:28:31Z antanas 

 Adding full bibliography for 7127714--7127717.cif.
;
_cod_original_sg_symbol_H-M 'P 21/c'
_cod_database_code 7127715
_shelx_space_group_comment
;
The symmetry employed for this shelxl refinement is uniquely defined
by the following loop, which should always be used as a source of
symmetry information in preference to the above space-group names.
They are only intended as comments.
;
_shelx_estimated_absorpt_t_min 0.952
_shelx_estimated_absorpt_t_max 0.988
_shelxl_version_number 2013-4

loop_
_space_group_symop_operation_xyz
'x, y, z'
'-x, y+1/2, -z+1/2'
'-x, -y, -z'
'x, -y-1/2, z-1/2'

loop_
_atom_site_label
_atom_site_type_symbol
_atom_site_fract_x
_atom_site_fract_y
_atom_site_fract_z
_atom_site_U_iso_or_equiv
_atom_site_adp_type
_atom_site_occupancy
_atom_site_site_symmetry_order
_atom_site_calc_flag
_atom_site_refinement_flags_posn
_atom_site_refinement_flags_adp
_atom_site_refinement_flags_occupancy
_atom_site_disorder_assembly
_atom_site_disorder_group
Rh1 Rh 0.01035(2) 0.13670(2) 0.16705(2) 0.01077(5) Uani 1 1 d . . . . .
Pd1 Pd 0.0000 0.0000 0.0000 0.01246(6) Uani 1 2 d S . P . .
S1 S 0.11824(6) 0.00359(4) 0.25296(3) 0.01482(10) Uani 1 1 d . . . . .
S2 S 0.18423(5) 0.09230(4) 0.09386(3) 0.01331(9) Uani 1 1 d . . . . .
S3 S -0.12644(6) -0.01060(4) 0.09870(3) 0.01358(9) Uani 1 1 d . . . . .
O1 O 0.1401(2) -0.10307(12) 0.21507(10) 0.0222(3) Uani 1 1 d . . . . .
O2 O 0.0345(2) -0.00940(14) 0.31355(10) 0.0223(3) Uani 1 1 d . . . . .
C1 C 0.3070(3) 0.04228(17) 0.30289(13) 0.0197(4) Uani 1 1 d . . . . .
H1 H 0.3459 -0.0121 0.3449 0.024 Uiso 1 1 calc R U . . .
H1A H 0.3733 0.0382 0.2662 0.024 Uiso 1 1 calc R U . . .
C2 C 0.3185(3) 0.15828(18) 0.33782(12) 0.0200(4) Uani 1 1 d . . . . .
H2 H 0.4186 0.1662 0.3755 0.024 Uiso 1 1 calc R U . . .
H2A H 0.2386 0.1671 0.3666 0.024 Uiso 1 1 calc R U . . .
C3 C 0.3013(3) 0.25039(17) 0.27754(12) 0.0182(3) Uani 1 1 d . . . . .
H3 H 0.3415 0.3205 0.3040 0.022 Uiso 1 1 calc R U . . .
H3A H 0.3634 0.2317 0.2406 0.022 Uiso 1 1 calc R U . . .
N1 N 0.1409(2) 0.26818(13) 0.23346(10) 0.0153(3) Uani 1 1 d . . . . .
H1B H 0.1412 0.3307 0.1973 0.018 Uiso 1 1 calc R U . . .
H1C H 0.0839 0.2938 0.2712 0.018 Uiso 1 1 calc R U . . .
C4 C 0.2278(2) 0.21941(16) 0.04771(12) 0.0166(3) Uani 1 1 d . . . . .
H4 H 0.2855 0.2695 0.0888 0.020 Uiso 1 1 calc R U . . .
H4A H 0.2957 0.2000 0.0137 0.020 Uiso 1 1 calc R U . . .
C5 C 0.0923(3) 0.28338(16) -0.00041(11) 0.0168(3) Uani 1 1 d . . . . .
H5 H 0.1306 0.3416 -0.0302 0.020 Uiso 1 1 calc R U . . .
H5A H 0.0289 0.2317 -0.0384 0.020 Uiso 1 1 calc R U . . .
C6 C -0.0081(2) 0.33822(16) 0.04582(11) 0.0162(3) Uani 1 1 d . . . . .
H6 H 0.0566 0.3830 0.0881 0.019 Uiso 1 1 calc R U . . .
H6A H -0.0798 0.3895 0.0114 0.019 Uiso 1 1 calc R U . . .
N2 N -0.0970(2) 0.25647(14) 0.08026(11) 0.0169(3) Uani 1 1 d . . . . .
H2B H -0.1606 0.2137 0.0365 0.020 Uiso 1 1 calc R U . . .
H2C H -0.1681 0.3002 0.1029 0.020 Uiso 1 1 calc R U . . .
C7 C -0.3237(2) 0.03479(18) 0.06934(12) 0.0185(3) Uani 1 1 d . . . . .
H7 H -0.3313 0.1019 0.0363 0.022 Uiso 1 1 calc R U . . .
H7A H -0.3868 -0.0244 0.0385 0.022 Uiso 1 1 calc R U . . .
C8 C -0.3830(2) 0.06106(18) 0.14090(13) 0.0192(4) Uani 1 1 d . . . . .
H8 H -0.4957 0.0645 0.1247 0.023 Uiso 1 1 calc R U . . .
H8A H -0.3553 -0.0013 0.1781 0.023 Uiso 1 1 calc R U . . .
C9 C -0.3248(2) 0.16860(17) 0.18306(12) 0.0180(3) Uani 1 1 d . . . . .
H9 H -0.3386 0.2296 0.1446 0.022 Uiso 1 1 calc R U . . .
H9A H -0.3876 0.1862 0.2199 0.022 Uiso 1 1 calc R U . . .
N3 N -0.1622(2) 0.16501(13) 0.22644(10) 0.0154(3) Uani 1 1 d . . . . .
H3B H -0.1523 0.1064 0.2665 0.018 Uiso 1 1 calc R U . . .
H3C H -0.1389 0.2366 0.2543 0.018 Uiso 1 1 calc R U . . .
N4 N 0.3213(2) 0.50831(15) 0.12491(11) 0.0190(3) Uani 1 1 d . . . . .
O3 O 0.3414(2) 0.48830(14) 0.05874(10) 0.0247(4) Uani 1 1 d . . . . .
O4 O 0.2862(3) 0.60389(17) 0.14006(14) 0.0444(6) Uani 1 1 d . . . . .
O5 O 0.3362(2) 0.43286(16) 0.17414(10) 0.0276(4) Uani 1 1 d . . . . .
O6 O 0.5815(2) 0.34820(15) 0.03705(11) 0.0272(4) Uani 1 1 d . . . . .
O7 O 0.2904(3) 0.82018(17) 0.08555(12) 0.0353(4) Uani 1 1 d . . . . .

loop_
_atom_site_aniso_label
_atom_site_aniso_U_11
_atom_site_aniso_U_22
_atom_site_aniso_U_33
_atom_site_aniso_U_23
_atom_site_aniso_U_13
_atom_site_aniso_U_12
Rh1 0.02090(9) 0.00473(8) 0.01057(8) 0.00051(4) 0.01131(6) 0.00093(4)
Pd1 0.02049(11) 0.00793(9) 0.01301(10) -0.00278(6) 0.01188(8) -0.00040(6)
S1 0.0243(2) 0.00656(18) 0.0158(2) 0.00317(13) 0.00913(18) -0.00074(14)
S2 0.0213(2) 0.00846(18) 0.01425(18) -0.00186(13) 0.01209(16) 0.00034(14)
S3 0.0207(2) 0.00961(18) 0.01418(19) -0.00215(14) 0.01151(17) -0.00044(14)
O1 0.0342(9) 0.0070(6) 0.0260(7) 0.0003(5) 0.0085(7) 0.0019(5)
O2 0.0318(9) 0.0192(7) 0.0194(7) 0.0090(6) 0.0133(7) -0.0026(6)
C1 0.0273(10) 0.0107(8) 0.0216(9) 0.0033(7) 0.0072(8) -0.0010(6)
C2 0.0322(11) 0.0146(8) 0.0147(8) 0.0020(6) 0.0083(8) -0.0013(7)
C3 0.0278(10) 0.0103(7) 0.0190(8) -0.0001(6) 0.0104(7) -0.0030(6)
N1 0.0266(8) 0.0076(6) 0.0149(6) 0.0002(5) 0.0112(6) 0.0009(5)
C4 0.0252(9) 0.0108(7) 0.0190(8) -0.0020(6) 0.0153(7) -0.0020(6)
C5 0.0293(10) 0.0123(7) 0.0139(7) 0.0011(6) 0.0151(7) 0.0006(6)
C6 0.0284(9) 0.0115(7) 0.0134(7) 0.0037(6) 0.0144(7) 0.0014(6)
N2 0.0243(8) 0.0128(7) 0.0188(7) 0.0053(6) 0.0149(6) 0.0037(6)
C7 0.0203(9) 0.0202(9) 0.0178(8) -0.0010(7) 0.0100(7) 0.0006(7)
C8 0.0245(9) 0.0174(8) 0.0212(8) 0.0002(7) 0.0161(8) 0.0004(7)
C9 0.0258(9) 0.0135(8) 0.0205(8) 0.0013(7) 0.0169(7) 0.0039(7)
N3 0.0278(8) 0.0087(6) 0.0149(6) -0.0009(5) 0.0154(6) 0.0000(5)
N4 0.0295(9) 0.0149(7) 0.0176(8) -0.0003(6) 0.0154(7) -0.0040(6)
O3 0.0437(10) 0.0179(7) 0.0194(7) 0.0001(5) 0.0212(7) 0.0024(6)
O4 0.0876(18) 0.0175(8) 0.0449(12) -0.0032(8) 0.0483(13) 0.0051(10)
O5 0.0419(10) 0.0227(8) 0.0206(7) 0.0074(6) 0.0119(7) -0.0090(7)
O6 0.0372(10) 0.0214(7) 0.0275(8) 0.0088(6) 0.0168(8) 0.0081(7)
O7 0.0582(13) 0.0233(9) 0.0298(9) 0.0043(7) 0.0209(9) 0.0104(9)

loop_
_atom_type_symbol
_atom_type_description
_atom_type_scat_dispersion_real
_atom_type_scat_dispersion_imag
_atom_type_scat_source
C C 0.0021 0.0012 'International Tables Vol C Tables 4.2.6.8 and 6.1.1.4'
H H 0.0000 0.0000 'International Tables Vol C Tables 4.2.6.8 and 6.1.1.4'
N N 0.0044 0.0025 'International Tables Vol C Tables 4.2.6.8 and 6.1.1.4'
O O 0.0080 0.0047 'International Tables Vol C Tables 4.2.6.8 and 6.1.1.4'
S S 0.1022 0.0976 'International Tables Vol C Tables 4.2.6.8 and 6.1.1.4'
Rh Rh -1.5077 0.7420 'International Tables Vol C Tables 4.2.6.8 and 6.1.1.4'
Pd Pd -1.3184 0.8137 'International Tables Vol C Tables 4.2.6.8 and 6.1.1.4'

loop_
_geom_angle_atom_site_label_1
_geom_angle_atom_site_label_2
_geom_angle_atom_site_label_3
_geom_angle
_geom_angle_site_symmetry_1
_geom_angle_site_symmetry_3
_geom_angle_publ_flag
N3 Rh1 N1 88.95(7) . . ?
N3 Rh1 N2 89.46(6) . . ?
N1 Rh1 N2 89.49(7) . . ?
N3 Rh1 S1 91.53(5) . . ?
N1 Rh1 S1 93.60(5) . . ?
N2 Rh1 S1 176.77(5) . . ?
N3 Rh1 S3 91.10(5) . . ?
N1 Rh1 S3 177.80(5) . . ?
N2 Rh1 S3 92.71(6) . . ?
S1 Rh1 S3 84.20(3) . . ?
N3 Rh1 S2 174.20(5) . . ?
N1 Rh1 S2 96.83(5) . . ?
N2 Rh1 S2 90.11(5) . . ?
S1 Rh1 S2 88.60(2) . . ?
S3 Rh1 S2 83.15(2) . . ?
S3 Pd1 S3 180.0 3 . ?
S3 Pd1 S2 96.60(2) 3 . ?
S3 Pd1 S2 83.40(2) . . ?
S3 Pd1 S2 83.40(2) 3 3 ?
S3 Pd1 S2 96.60(2) . 3 ?
S2 Pd1 S2 180.0 . 3 ?
O2 S1 O1 112.99(10) . . ?
O2 S1 C1 105.54(11) . . ?
O1 S1 C1 103.46(10) . . ?
O2 S1 Rh1 110.76(8) . . ?
O1 S1 Rh1 112.92(7) . . ?
C1 S1 Rh1 110.66(7) . . ?
C4 S2 Pd1 105.90(7) . . ?
C4 S2 Rh1 107.97(6) . . ?
Pd1 S2 Rh1 92.60(2) . . ?
C7 S3 Pd1 113.54(7) . . ?
C7 S3 Rh1 106.29(7) . . ?
Pd1 S3 Rh1 93.10(2) . . ?
C2 C1 S1 113.82(16) . . ?
C1 C2 C3 113.34(17) . . ?
N1 C3 C2 113.16(17) . . ?
C3 N1 Rh1 121.21(12) . . ?
C5 C4 S2 116.31(14) . . ?
C6 C5 C4 115.06(16) . . ?
N2 C6 C5 113.00(16) . . ?
C6 N2 Rh1 122.57(13) . . ?
C8 C7 S3 110.19(15) . . ?
C9 C8 C7 115.72(17) . . ?
N3 C9 C8 114.19(16) . . ?
C9 N3 Rh1 120.34(12) . . ?
O4 N4 O5 120.8(2) . . ?
O4 N4 O3 119.00(19) . . ?
O5 N4 O3 120.16(19) . . ?

loop_
_geom_bond_atom_site_label_1
_geom_bond_atom_site_label_2
_geom_bond_distance
_geom_bond_site_symmetry_2
_geom_bond_publ_flag
Rh1 N3 2.1176(16) . ?
Rh1 N1 2.1456(18) . ?
Rh1 N2 2.1587(18) . ?
Rh1 S1 2.2613(7) . ?
Rh1 S3 2.3254(7) . ?
Rh1 S2 2.3377(7) . ?
Pd1 S3 2.3222(7) 3 ?
Pd1 S3 2.3222(7) . ?
Pd1 S2 2.3293(8) . ?
Pd1 S2 2.3293(8) 3 ?
S1 O2 1.4701(17) . ?
S1 O1 1.4846(16) . ?
S1 C1 1.782(2) . ?
S2 C4 1.8234(19) . ?
S3 C7 1.817(2) . ?
C1 C2 1.520(3) . ?
C2 C3 1.522(3) . ?
C3 N1 1.486(3) . ?
C4 C5 1.521(3) . ?
C5 C6 1.518(3) . ?
C6 N2 1.494(3) . ?
C7 C8 1.531(3) . ?
C8 C9 1.522(3) . ?
C9 N3 1.485(3) . ?
N4 O4 1.240(3) . ?
N4 O5 1.245(2) . ?
N4 O3 1.256(2) . ?

loop_
_geom_torsion_atom_site_label_1
_geom_torsion_atom_site_label_2
_geom_torsion_atom_site_label_3
_geom_torsion_atom_site_label_4
_geom_torsion
_geom_torsion_site_symmetry_1
_geom_torsion_site_symmetry_2
_geom_torsion_site_symmetry_3
_geom_torsion_site_symmetry_4
_geom_torsion_publ_flag
O2 S1 C1 C2 -69.16(16) . . . . ?
O1 S1 C1 C2 171.93(14) . . . . ?
Rh1 S1 C1 C2 50.71(16) . . . . ?
S1 C1 C2 C3 -73.4(2) . . . . ?
C1 C2 C3 N1 76.4(2) . . . . ?
C2 C3 N1 Rh1 -58.9(2) . . . . ?
Pd1 S2 C4 C5 44.10(14) . . . . ?
Rh1 S2 C4 C5 -54.06(15) . . . . ?
S2 C4 C5 C6 69.0(2) . . . . ?
C4 C5 C6 N2 -69.9(2) . . . . ?
C5 C6 N2 Rh1 64.1(2) . . . . ?
Pd1 S3 C7 C8 -161.87(12) . . . . ?
Rh1 S3 C7 C8 -60.99(15) . . . . ?
S3 C7 C8 C9 74.0(2) . . . . ?
C7 C8 C9 N3 -71.6(2) . . . . ?
C8 C9 N3 Rh1 61.15(19) . . . . ?
